data_4104720
loop_
_publ_author_name
'Bandar Babgi'
'Luca Rigamonti'
'Marie P. Cifuentes'
'T. Christopher Corkery'
'Michael D. Randles'
'Torsten Schwich'
'Simon Petrie'
'Robert Stranger'
'Ayele Teshome'
'Inge Asselberghs'
'Koen Clays'
'Marek Samoc'
'Mark G. Humphrey'

_publ_contact_author_address
; 
Department of Chemistry, 
Australian National University,
Canberra, ACT 0200,
Australia
;
_publ_contact_author_email mark.humphrey@anu.edu.au
_publ_contact_author_name 'Mark Humphrey'
_publ_section_title
;
 Length-Dependent Convergence and Saturation Behavior of Electrochemical,
 Linear Optical, Quadratic Nonlinear Optical, and cubic Nonlinear Optical
 Properties of Dipolar Alkynylruthenium Complexes with
 Oligo(phenyleneethynylene) Bridges
;
_journal_name_full 'Journal of the American Chemical Society'
_journal_page_first 10293
_journal_page_last 10307
_journal_paper_doi 10.1021/ja902793z
_journal_volume 131
_journal_year 2009
_chemical_compound_source local
_chemical_formula_moiety 'C70 H60 Cl1 N1 O4 P4 Ru1'
_chemical_formula_sum 'C70 H60 Cl N O4 P4 Ru'
_chemical_formula_weight 1239.67
_space_group_IT_number 14
_symmetry_cell_setting monoclinic
_symmetry_space_group_name_Hall '-P 2ybc'
_symmetry_space_group_name_H-M 'P 1 21/c 1'
_atom_sites_solution_hydrogens geom
_atom_sites_solution_primary direct
_audit_creation_date 08-10-13
_audit_creation_method CRYSTALS_ver_12.85
_cell_angle_alpha 90
_cell_angle_beta 116.4624(5)
_cell_angle_gamma 90
_cell_formula_units_Z 4
_cell_length_a 22.2245(2)
_cell_length_b 12.79950(10)
_cell_length_c 23.5634(2)
_cell_measurement_reflns_used 153116
_cell_measurement_temperature 200
_cell_measurement_theta_max 27
_cell_measurement_theta_min 3
_cell_volume 6000.62(9)
_computing_cell_refinement 'DENZO/SCALEPACK (Otwinowski & Minor, 1997)'
_computing_data_collection 'COLLECT (Nonius, 1997-2001).'
_computing_data_reduction 'DENZO/SCALEPACK (Otwinowski & Minor, 1997)'
_computing_molecular_graphics 'CAMERON (Watkin et al., 1996)'
_computing_publication_material 'CRYSTALS (Betteridge et al., 2003)'
_computing_structure_refinement 'CRYSTALS (Betteridge et al., 2003)'
_computing_structure_solution 'SIR92 (Altomare et al., 1994)'
_diffrn_ambient_temperature 200
_diffrn_measured_fraction_theta_full 0.996
_diffrn_measured_fraction_theta_max 0.996
_diffrn_measurement_device 'Nonius KappaCCD'
_diffrn_measurement_device_type Area
_diffrn_measurement_method \w
_diffrn_radiation_monochromator graphite
_diffrn_radiation_type 'Mo K\a'
_diffrn_radiation_wavelength 0.71073
_diffrn_reflns_av_R_equivalents 0.044
_diffrn_reflns_limit_h_max 28
_diffrn_reflns_limit_h_min -28
_diffrn_reflns_limit_k_max 16
_diffrn_reflns_limit_k_min -16
_diffrn_reflns_limit_l_max 30
_diffrn_reflns_limit_l_min -30
_diffrn_reflns_number 125417
_diffrn_reflns_theta_full 27.496
_diffrn_reflns_theta_max 27.496
_diffrn_reflns_theta_min 2.593
_diffrn_standards_number 0
_exptl_absorpt_coefficient_mu 0.463
_exptl_absorpt_correction_T_max 0.916
_exptl_absorpt_correction_T_min 0.857
_exptl_absorpt_correction_type integration
_exptl_absorpt_process_details
;
Gaussian integration (Coppens, 1970)
;
_exptl_crystal_colour black
_exptl_crystal_density_diffrn 1.372
_exptl_crystal_description plate
_exptl_crystal_F_000 2560
_exptl_crystal_size_max 0.40
_exptl_crystal_size_mid 0.25
_exptl_crystal_size_min 0.24
_refine_diff_density_max 0.96
_refine_diff_density_min -0.88
_refine_ls_extinction_method none
_refine_ls_goodness_of_fit_ref 0.7401
_refine_ls_hydrogen_treatment noref
_refine_ls_matrix_type full
_refine_ls_number_parameters 719
_refine_ls_number_reflns 13727
_refine_ls_number_restraints 24
_refine_ls_R_factor_all 0.0565
_refine_ls_R_factor_gt 0.0425
_refine_ls_shift/su_max 0.002439
_refine_ls_structure_factor_coef Fsqd
_refine_ls_weighting_details
;
 Method, part 1, Chebychev polynomial, (Watkin, 1994, Prince, 1982) 
 [weight] = 1.0/[A~0~*T~0~(x)+A~1~*T~1~(x) ... +A~n-1~]*T~n-1~(x)] 
 where A~i~ are the Chebychev coefficients listed below and x= Fcalc/Fmax 
 Method = Robust Weighting (Prince, 1982) 
 W = [weight] * [1-(deltaF/6*sigmaF)^2^]^2^ 
 A~i~ are: 
 99.1 156. 77.3 19.3 
;
_refine_ls_weighting_scheme calc
_refine_ls_wR_factor_all 0.2097
_refine_ls_wR_factor_gt 0.1517
_refine_ls_wR_factor_ref 0.2097
_reflns_limit_h_max 25
_reflns_limit_h_min -28
_reflns_limit_k_max 16
_reflns_limit_k_min 0
_reflns_limit_l_max 30
_reflns_limit_l_min 0
_reflns_number_gt 10372
_reflns_number_total 13727
_reflns_threshold_expression I>2.0\s(I)
_oxford_diffrn_Wilson_B_factor 0.00
_oxford_diffrn_Wilson_scale 0.00
_oxford_refine_ls_r_factor_ref 0.0565
_oxford_refine_ls_scale 0.3842(6)
_oxford_reflns_number_all 13727
_oxford_reflns_threshold_expression_ref I>-10.0\s(I)
_oxford_structure_analysis_title '9251129 ran013'
_cod_data_source_file ja902793z_si_002.cif
_cod_data_source_block 1
_cod_original_sg_symbol_H-M 'P 1 21/c 1 '
_cod_original_formula_sum 'C70 H60 Cl1 N1 O4 P4 Ru1'
_cod_database_code 4104720

loop_
_symmetry_equiv_pos_as_xyz
x,y,z
-x,-y,-z
-x,y+1/2,-z+1/2
x,-y+1/2,z+1/2

loop_
_atom_site_label
_atom_site_type_symbol
_atom_site_fract_x
_atom_site_fract_y
_atom_site_fract_z
_atom_site_U_iso_or_equiv
_atom_site_occupancy
_atom_site_adp_type
_atom_site_refinement_flags_posn
_atom_site_refinement_flags_occupancy
Ru1 Ru 0.303213(11) 0.703132(17) 0.535426(10) 0.0351 1.0000 Uani . .
P1 P 0.20866(4) 0.67499(7) 0.55192(4) 0.0398 1.0000 Uani . .
P2 P 0.25338(4) 0.86478(6) 0.53317(4) 0.0397 1.0000 Uani . .
P3 P 0.39403(4) 0.72659(6) 0.51035(4) 0.0368 1.0000 Uani . .
P4 P 0.35038(4) 0.53945(6) 0.53384(3) 0.0362 1.0000 Uani . .
Cl1 Cl 0.35419(4) 0.74303(7) 0.65221(3) 0.0474 1.0000 Uani . .
O41 O 0.25509(12) 0.5757(2) 0.30531(11) 0.0483 1.0000 Uani . .
O71 O 0.0110(2) 0.7782(5) 0.1989(2) 0.1298 1.0000 Uani . .
O141 O -0.2215(2) 0.7247(3) -0.21361(18) 0.0917 1.0000 Uani . .
O142 O -0.1449(4) 0.6616(9) -0.2310(2) 0.1916 1.0000 Uani . .
N14 N -0.1668(3) 0.6912(4) -0.19542(19) 0.0842 1.0000 Uani . .
C1 C 0.24904(15) 0.6827(2) 0.44263(15) 0.0382 1.0000 Uani . .
C2 C 0.21427(17) 0.6739(3) 0.38578(15) 0.0451 1.0000 Uani . .
C3 C 0.17320(16) 0.6717(3) 0.31921(15) 0.0462 1.0000 Uani . .
C4 C 0.19379(15) 0.6213(3) 0.27757(14) 0.0438 1.0000 Uani . .
C5 C 0.15208(18) 0.6211(3) 0.21292(15) 0.0534 1.0000 Uani . .
C6 C 0.0894(2) 0.6708(4) 0.18714(18) 0.0636 1.0000 Uani . .
C7 C 0.0699(2) 0.7247(5) 0.2268(2) 0.0755 1.0000 Uani . .
C8 C 0.1108(2) 0.7239(4) 0.2924(2) 0.0671 1.0000 Uani . .
C9 C 0.0474(2) 0.6724(4) 0.1206(2) 0.0708 1.0000 Uani . .
C10 C 0.0107(2) 0.6730(5) 0.0654(2) 0.0723 1.0000 Uani . .
C11 C -0.0352(2) 0.6741(4) -0.00099(18) 0.0622 1.0000 Uani . .
C12 C -0.0234(2) 0.6161(5) -0.0451(2) 0.0757 1.0000 Uani . .
C13 C -0.0663(3) 0.6210(5) -0.1081(2) 0.0787 1.0000 Uani . .
C14 C -0.1219(2) 0.6832(4) -0.12707(19) 0.0640 1.0000 Uani . .
C15 C -0.1373(2) 0.7374(4) -0.0862(2) 0.0694 1.0000 Uani . .
C16 C -0.0931(2) 0.7342(4) -0.0221(2) 0.0664 1.0000 Uani . .
C42 C 0.2846(2) 0.5391(3) 0.26609(18) 0.0585 1.0000 Uani . .
C43 C 0.3510(3) 0.4922(4) 0.3086(3) 0.0774 1.0000 Uani . .
C72 C -0.0120(4) 0.8385(9) 0.2360(4) 0.1440 1.0000 Uani . .
C73 C -0.0633(5) 0.9140(10) 0.1945(7) 0.1921 1.0000 Uani . .
C101 C 0.21350(16) 0.6014(3) 0.61950(15) 0.0446 1.0000 Uani . .
C102 C 0.25805(19) 0.5188(3) 0.64256(18) 0.0532 1.0000 Uani . .
C103 C 0.2593(2) 0.4555(4) 0.6899(2) 0.0623 1.0000 Uani . .
C104 C 0.2151(2) 0.4755(4) 0.7162(2) 0.0659 1.0000 Uani . .
C105 C 0.1725(3) 0.5580(4) 0.6952(2) 0.0698 1.0000 Uani . .
C106 C 0.1708(2) 0.6208(4) 0.6463(2) 0.0620 1.0000 Uani . .
C120 C 0.19770(17) 0.8145(3) 0.56645(16) 0.0449 1.0000 Uani . .
C201 C 0.30193(18) 0.9739(2) 0.58161(15) 0.0453 1.0000 Uani . .
C202 C 0.2796(2) 1.0382(3) 0.61583(19) 0.0606 1.0000 Uani . .
C203 C 0.3195(3) 1.1214(3) 0.6510(2) 0.0779 1.0000 Uani . .
C204 C 0.3788(3) 1.1431(3) 0.65108(19) 0.0739 1.0000 Uani . .
C205 C 0.4015(3) 1.0801(4) 0.6165(3) 0.0822 1.0000 Uani . .
C206 C 0.3629(2) 0.9972(3) 0.5824(3) 0.0726 1.0000 Uani . .
C211 C 0.19974(16) 0.9298(3) 0.45887(15) 0.0452 1.0000 Uani . .
C212 C 0.1415(2) 0.9837(3) 0.4480(2) 0.0631 1.0000 Uani . .
C213 C 0.1032(2) 1.0317(4) 0.3907(3) 0.0773 1.0000 Uani . .
C214 C 0.1230(3) 1.0286(4) 0.3434(2) 0.0804 1.0000 Uani . .
C215 C 0.1820(3) 0.9783(4) 0.3544(2) 0.0833 1.0000 Uani . .
C216 C 0.2200(2) 0.9285(3) 0.41166(19) 0.0586 1.0000 Uani . .
C301 C 0.48140(15) 0.7474(2) 0.56867(15) 0.0419 1.0000 Uani . .
C302 C 0.49853(19) 0.7736(3) 0.63026(17) 0.0508 1.0000 Uani . .
C303 C 0.5657(2) 0.7886(3) 0.67350(19) 0.0596 1.0000 Uani . .
C304 C 0.6154(2) 0.7766(4) 0.6551(2) 0.0659 1.0000 Uani . .
C305 C 0.5991(2) 0.7516(5) 0.5929(3) 0.0779 1.0000 Uani . .
C306 C 0.53242(19) 0.7371(4) 0.5499(2) 0.0640 1.0000 Uani . .
C311 C 0.38989(15) 0.8057(2) 0.44385(16) 0.0397 1.0000 Uani . .
C312 C 0.4220(2) 0.9025(3) 0.45571(19) 0.0579 1.0000 Uani . .
C313 C 0.4186(3) 0.9644(4) 0.4058(2) 0.0768 1.0000 Uani . .
C314 C 0.3836(2) 0.9306(3) 0.3438(2) 0.0657 1.0000 Uani . .
C315 C 0.35071(19) 0.8359(3) 0.33154(17) 0.0548 1.0000 Uani . .
C316 C 0.35380(16) 0.7735(3) 0.38135(15) 0.0435 1.0000 Uani . .
C340 C 0.39250(16) 0.5876(2) 0.48674(15) 0.0409 1.0000 Uani . .
C401 C 0.41775(16) 0.4766(3) 0.60245(15) 0.0449 1.0000 Uani . .
C402 C 0.43495(19) 0.5079(3) 0.66346(16) 0.0552 1.0000 Uani . .
C403 C 0.4841(2) 0.4542(4) 0.7148(2) 0.0731 1.0000 Uani . .
C404 C 0.5158(2) 0.3700(4) 0.7046(2) 0.0787 1.0000 Uani . .
C405 C 0.4996(2) 0.3376(4) 0.6433(3) 0.0754 1.0000 Uani . .
C406 C 0.4507(2) 0.3906(4) 0.5922(2) 0.0639 1.0000 Uani . .
C411 C 0.30054(15) 0.4256(2) 0.49211(14) 0.0401 1.0000 Uani . .
C412 C 0.2910(2) 0.3442(3) 0.52592(18) 0.0556 1.0000 Uani . .
C413 C 0.2542(3) 0.2565(3) 0.4953(2) 0.0701 1.0000 Uani . .
C414 C 0.2260(3) 0.2505(4) 0.4314(3) 0.0761 1.0000 Uani . .
C415 C 0.2331(2) 0.3321(3) 0.39596(19) 0.0633 1.0000 Uani . .
C416 C 0.26996(17) 0.4201(3) 0.42614(16) 0.0487 1.0000 Uani . .
C1110 C 0.1247(3) 0.6379(4) 0.4901(3) 0.0418(9) 0.669(5) Uiso D P
C1111 C 0.1341(5) 0.6189(8) 0.4891(5) 0.0418(9) 0.331(5) Uiso D P
C1120 C 0.0959(4) 0.5425(6) 0.4955(4) 0.0824(18) 0.669(5) Uiso D P
C1121 C 0.1329(7) 0.5224(11) 0.4649(8) 0.0824(18) 0.331(5) Uiso D P
C1130 C 0.0317(5) 0.5133(8) 0.4505(4) 0.097(2) 0.669(5) Uiso D P
C1131 C 0.0732(8) 0.4798(12) 0.4223(9) 0.097(2) 0.331(5) Uiso D P
C1140 C -0.0020(4) 0.5772(6) 0.3986(4) 0.0730(16) 0.669(5) Uiso D P
C1141 C 0.0155(7) 0.5389(11) 0.3942(7) 0.0730(16) 0.331(5) Uiso D P
C1150 C 0.0284(3) 0.6651(5) 0.3896(3) 0.0665(14) 0.669(5) Uiso D P
C1151 C 0.0173(6) 0.6453(10) 0.4140(7) 0.0665(14) 0.331(5) Uiso D P
C1160 C 0.0912(3) 0.6951(5) 0.4357(3) 0.0620(13) 0.669(5) Uiso D P
C1161 C 0.0790(6) 0.6857(9) 0.4604(6) 0.0620(13) 0.331(5) Uiso D P
H51 H 0.1672 0.5846 0.1840 0.0606 1.0000 Uiso R .
H81 H 0.0955 0.7614 0.3208 0.0744 1.0000 Uiso R .
H121 H 0.0171 0.5701 -0.0303 0.0892 1.0000 Uiso R .
H131 H -0.0574 0.5801 -0.1397 0.0915 1.0000 Uiso R .
H151 H -0.1797 0.7792 -0.1017 0.0747 1.0000 Uiso R .
H161 H -0.1030 0.7752 0.0089 0.0740 1.0000 Uiso R .
H421 H 0.2909 0.5987 0.2418 0.0722 1.0000 Uiso R .
H422 H 0.2549 0.4852 0.2358 0.0722 1.0000 Uiso R .
H431 H 0.3730 0.4658 0.2825 0.0956 1.0000 Uiso R .
H432 H 0.3802 0.5465 0.3389 0.0956 1.0000 Uiso R .
H433 H 0.3442 0.4330 0.3328 0.0956 1.0000 Uiso R .
H721 H 0.0267 0.8777 0.2691 0.1552 1.0000 Uiso R .
H722 H -0.0320 0.7915 0.2570 0.1552 1.0000 Uiso R .
H731 H -0.0795 0.9569 0.2204 0.2341 1.0000 Uiso R .
H732 H -0.0433 0.9609 0.1735 0.2341 1.0000 Uiso R .
H733 H -0.1019 0.8747 0.1615 0.2341 1.0000 Uiso R .
H1021 H 0.2901 0.5050 0.6242 0.0652 1.0000 Uiso R .
H1031 H 0.2914 0.3955 0.7055 0.0738 1.0000 Uiso R .
H1041 H 0.2149 0.4292 0.7503 0.0798 1.0000 Uiso R .
H1051 H 0.1421 0.5739 0.7151 0.0890 1.0000 Uiso R .
H1061 H 0.1383 0.6803 0.6305 0.0772 1.0000 Uiso R .
H1201 H 0.2144 0.8312 0.6125 0.0549 1.0000 Uiso R .
H1202 H 0.1502 0.8390 0.5425 0.0549 1.0000 Uiso R .
H2021 H 0.2350 1.0250 0.6153 0.0781 1.0000 Uiso R .
H2031 H 0.3037 1.1657 0.6767 0.0978 1.0000 Uiso R .
H2041 H 0.4063 1.2039 0.6757 0.0800 1.0000 Uiso R .
H2051 H 0.4456 1.0950 0.6164 0.0936 1.0000 Uiso R .
H2061 H 0.3795 0.9526 0.5575 0.0878 1.0000 Uiso R .
H2121 H 0.1269 0.9879 0.4825 0.0751 1.0000 Uiso R .
H2131 H 0.0609 1.0688 0.3836 0.0836 1.0000 Uiso R .
H2141 H 0.0951 1.0625 0.3016 0.0818 1.0000 Uiso R .
H2151 H 0.1976 0.9775 0.3206 0.0972 1.0000 Uiso R .
H2161 H 0.2623 0.8914 0.4186 0.0714 1.0000 Uiso R .
H3021 H 0.4626 0.7822 0.6444 0.0589 1.0000 Uiso R .
H3031 H 0.5775 0.8082 0.7183 0.0651 1.0000 Uiso R .
H3041 H 0.6635 0.7859 0.6865 0.0674 1.0000 Uiso R .
H3051 H 0.6353 0.7441 0.5790 0.0894 1.0000 Uiso R .
H3061 H 0.5207 0.7190 0.5049 0.0743 1.0000 Uiso R .
H3121 H 0.4477 0.9275 0.5004 0.0638 1.0000 Uiso R .
H3131 H 0.4415 1.0339 0.4148 0.0839 1.0000 Uiso R .
H3141 H 0.3822 0.9745 0.3082 0.0737 1.0000 Uiso R .
H3151 H 0.3245 0.8118 0.2868 0.0615 1.0000 Uiso R .
H3161 H 0.3298 0.7049 0.3720 0.0513 1.0000 Uiso R .
H3401 H 0.4384 0.5575 0.5007 0.0489 1.0000 Uiso R .
H3402 H 0.3653 0.5762 0.4402 0.0489 1.0000 Uiso R .
H4021 H 0.4121 0.5696 0.6712 0.0615 1.0000 Uiso R .
H4031 H 0.4961 0.4775 0.7591 0.0787 1.0000 Uiso R .
H4041 H 0.5508 0.3315 0.7414 0.0842 1.0000 Uiso R .
H4051 H 0.5231 0.2762 0.6359 0.0873 1.0000 Uiso R .
H4061 H 0.4390 0.3674 0.5480 0.0740 1.0000 Uiso R .
H4121 H 0.3109 0.3487 0.5732 0.0638 1.0000 Uiso R .
H4131 H 0.2485 0.1978 0.5205 0.0803 1.0000 Uiso R .
H4141 H 0.2000 0.1869 0.4094 0.0857 1.0000 Uiso R .
H4151 H 0.2116 0.3274 0.3486 0.0689 1.0000 Uiso R .
H4161 H 0.2745 0.4793 0.4006 0.0553 1.0000 Uiso R .
H11201 H 0.1217 0.4953 0.5322 0.0990 0.6691 Uiso R .
H11301 H 0.0106 0.4473 0.4556 0.1159 0.6691 Uiso R .
H11401 H -0.0490 0.5596 0.3673 0.0878 0.6691 Uiso R .
H11501 H 0.0053 0.7071 0.3500 0.0799 0.6691 Uiso R .
H11601 H 0.1125 0.7598 0.4291 0.0745 0.6691 Uiso R .
H11211 H 0.1756 0.4822 0.4781 0.0990 0.3309 Uiso R .
H11311 H 0.0714 0.4040 0.4113 0.1159 0.3309 Uiso R .
H11411 H -0.0268 0.5083 0.3607 0.0878 0.3309 Uiso R .
H11511 H -0.0239 0.6899 0.3955 0.0799 0.3309 Uiso R .
H11611 H 0.0831 0.7612 0.4725 0.0745 0.3309 Uiso R .

loop_
_atom_site_aniso_label
_atom_site_aniso_U_11
_atom_site_aniso_U_22
_atom_site_aniso_U_33
_atom_site_aniso_U_23
_atom_site_aniso_U_13
_atom_site_aniso_U_12
Ru1 0.03851(16) 0.03420(16) 0.02917(16) -0.00443(7) 0.01192(12) -0.00412(7)
P1 0.0410(4) 0.0422(4) 0.0345(4) -0.0034(3) 0.0153(3) -0.0047(3)
P2 0.0439(4) 0.0368(4) 0.0363(4) -0.0054(3) 0.0160(3) -0.0017(3)
P3 0.0381(4) 0.0347(3) 0.0334(4) -0.0034(3) 0.0120(3) -0.0037(3)
P4 0.0414(4) 0.0344(3) 0.0282(3) -0.0006(3) 0.0114(3) -0.0015(3)
Cl1 0.0517(4) 0.0521(4) 0.0333(4) -0.0098(3) 0.0144(3) -0.0087(3)
O41 0.0525(12) 0.0527(12) 0.0358(11) -0.0024(9) 0.0164(9) 0.0025(10)
O71 0.071(3) 0.209(6) 0.073(3) 0.010(3) -0.001(2) 0.058(3)
O141 0.079(2) 0.099(3) 0.056(2) -0.0020(18) -0.0076(17) 0.009(2)
O142 0.150(5) 0.359(11) 0.046(2) 0.004(4) 0.025(3) 0.086(7)
N14 0.083(3) 0.111(4) 0.0386(19) -0.0029(19) 0.0089(19) 0.005(2)
C1 0.0381(13) 0.0358(12) 0.0366(14) -0.0021(11) 0.0129(11) -0.0012(10)
C2 0.0450(15) 0.0482(16) 0.0372(15) -0.0060(13) 0.0139(13) -0.0010(13)
C3 0.0396(15) 0.0522(17) 0.0374(15) -0.0041(13) 0.0086(12) -0.0030(13)
C4 0.0404(14) 0.0510(17) 0.0325(14) -0.0029(12) 0.0094(11) -0.0065(12)
C5 0.0523(17) 0.067(2) 0.0324(15) -0.0016(14) 0.0111(13) -0.0156(16)
C6 0.0504(19) 0.081(3) 0.0382(17) 0.0009(18) 0.0004(15) -0.0140(18)
C7 0.046(2) 0.107(4) 0.053(2) 0.003(2) 0.0037(17) 0.013(2)
C8 0.0438(18) 0.094(3) 0.048(2) -0.005(2) 0.0068(16) 0.0140(19)
C9 0.054(2) 0.094(3) 0.046(2) 0.006(2) 0.0052(17) -0.016(2)
C10 0.054(2) 0.098(3) 0.046(2) 0.005(2) 0.0043(17) -0.019(2)
C11 0.0505(19) 0.081(3) 0.0379(17) 0.0047(17) 0.0037(15) -0.0078(18)
C12 0.059(2) 0.111(4) 0.053(2) 0.009(2) 0.0212(19) 0.014(2)
C13 0.076(3) 0.102(4) 0.051(2) -0.005(2) 0.022(2) 0.011(3)
C14 0.060(2) 0.079(3) 0.0367(17) 0.0019(17) 0.0069(16) -0.0025(19)
C15 0.059(2) 0.081(3) 0.046(2) 0.001(2) 0.0041(17) 0.007(2)
C16 0.059(2) 0.081(3) 0.046(2) -0.0045(19) 0.0104(17) 0.001(2)
C42 0.065(2) 0.069(2) 0.0469(19) -0.0143(17) 0.0292(17) -0.0089(18)
C43 0.075(3) 0.087(3) 0.078(3) -0.008(3) 0.040(2) 0.012(2)
C72 0.078(4) 0.196(10) 0.116(6) 0.001(6) 0.005(4) 0.059(5)
C73 0.125(7) 0.164(10) 0.303(18) 0.040(11) 0.109(10) 0.013(7)
C101 0.0470(15) 0.0459(15) 0.0381(15) -0.0028(12) 0.0165(12) -0.0083(12)
C102 0.0565(19) 0.0554(19) 0.0510(18) 0.0036(15) 0.0270(16) 0.0006(15)
C103 0.069(2) 0.062(2) 0.054(2) 0.0118(17) 0.0253(18) 0.0072(18)
C104 0.078(3) 0.074(3) 0.047(2) 0.0104(18) 0.0294(19) 0.000(2)
C105 0.082(3) 0.084(3) 0.057(2) 0.009(2) 0.042(2) 0.007(2)
C106 0.066(2) 0.073(2) 0.055(2) 0.0061(18) 0.0331(18) 0.0074(19)
C120 0.0497(16) 0.0434(15) 0.0442(16) -0.0036(12) 0.0231(14) -0.0002(12)
C201 0.0571(17) 0.0355(14) 0.0370(15) -0.0025(11) 0.0152(13) -0.0007(12)
C202 0.094(3) 0.0466(18) 0.055(2) -0.0137(16) 0.045(2) -0.0131(18)
C203 0.132(4) 0.051(2) 0.061(2) -0.0205(19) 0.052(3) -0.019(3)
C204 0.104(4) 0.050(2) 0.046(2) -0.0044(16) 0.014(2) -0.024(2)
C205 0.069(3) 0.055(2) 0.109(4) -0.016(3) 0.028(3) -0.018(2)
C206 0.063(2) 0.055(2) 0.101(4) -0.029(2) 0.038(2) -0.0168(18)
C211 0.0452(16) 0.0400(15) 0.0427(16) -0.0068(12) 0.0126(13) -0.0003(11)
C212 0.055(2) 0.060(2) 0.073(3) 0.0082(19) 0.0267(19) 0.0055(17)
C213 0.052(2) 0.073(3) 0.084(3) 0.023(2) 0.010(2) 0.008(2)
C214 0.097(3) 0.052(2) 0.056(2) 0.0060(18) 0.001(2) -0.006(2)
C215 0.133(5) 0.061(2) 0.049(2) 0.0034(19) 0.035(3) 0.013(3)
C216 0.077(2) 0.0503(18) 0.052(2) 0.0007(15) 0.0313(19) 0.0087(17)
C301 0.0360(13) 0.0413(15) 0.0398(15) -0.0036(12) 0.0091(11) -0.0012(11)
C302 0.0513(18) 0.0546(18) 0.0414(17) -0.0021(14) 0.0161(14) -0.0099(15)
C303 0.059(2) 0.064(2) 0.0401(18) 0.0004(15) 0.0076(16) -0.0149(16)
C304 0.048(2) 0.060(2) 0.060(2) -0.0027(19) -0.0019(17) 0.0015(16)
C305 0.0395(18) 0.097(4) 0.087(3) -0.016(3) 0.019(2) 0.008(2)
C306 0.0460(18) 0.085(3) 0.055(2) -0.015(2) 0.0167(16) 0.0021(18)
C311 0.0367(13) 0.0363(14) 0.0421(16) 0.0027(11) 0.0139(12) -0.0033(10)
C312 0.064(2) 0.0434(17) 0.0523(19) 0.0012(15) 0.0132(16) -0.0147(15)
C313 0.085(3) 0.057(2) 0.067(3) 0.015(2) 0.015(2) -0.025(2)
C314 0.068(2) 0.058(2) 0.057(2) 0.0223(18) 0.0163(18) -0.0072(18)
C315 0.0545(18) 0.057(2) 0.0419(17) 0.0094(15) 0.0120(14) -0.0016(15)
C316 0.0449(15) 0.0447(15) 0.0387(15) 0.0023(12) 0.0166(13) -0.0015(12)
C340 0.0494(15) 0.0341(13) 0.0386(14) -0.0018(11) 0.0193(12) -0.0040(11)
C401 0.0444(15) 0.0490(16) 0.0352(14) 0.0050(12) 0.0122(12) 0.0018(12)
C402 0.060(2) 0.060(2) 0.0343(15) 0.0016(14) 0.0101(14) -0.0039(16)
C403 0.068(2) 0.090(3) 0.0385(18) 0.0088(19) 0.0033(17) -0.006(2)
C404 0.050(2) 0.094(3) 0.067(3) 0.039(3) 0.0032(19) 0.000(2)
C405 0.054(2) 0.076(3) 0.087(3) 0.023(3) 0.024(2) 0.021(2)
C406 0.055(2) 0.073(3) 0.057(2) 0.0060(19) 0.0188(17) 0.0159(18)
C411 0.0445(14) 0.0330(13) 0.0371(14) -0.0009(11) 0.0130(11) -0.0001(11)
C412 0.068(2) 0.0462(18) 0.0451(17) 0.0024(15) 0.0186(16) -0.0068(16)
C413 0.088(3) 0.0439(19) 0.069(3) -0.0002(18) 0.027(2) -0.0240(19)
C414 0.079(3) 0.054(2) 0.081(3) -0.022(2) 0.023(2) -0.028(2)
C415 0.062(2) 0.064(2) 0.0457(19) -0.0125(17) 0.0081(16) -0.0146(18)
C416 0.0515(17) 0.0483(17) 0.0385(16) -0.0023(13) 0.0130(13) -0.0046(13)

loop_
_atom_type_symbol
_atom_type_scat_dispersion_real
_atom_type_scat_dispersion_imag
_atom_type_scat_Cromer_Mann_a1
_atom_type_scat_Cromer_Mann_b1
_atom_type_scat_Cromer_Mann_a2
_atom_type_scat_Cromer_Mann_b2
_atom_type_scat_Cromer_Mann_a3
_atom_type_scat_Cromer_Mann_b3
_atom_type_scat_Cromer_Mann_a4
_atom_type_scat_Cromer_Mann_b4
_atom_type_scat_Cromer_Mann_c
_atom_type_scat_source
C 0.0033 0.0016 2.3100 20.8439 1.0200 10.2075 1.5886 0.5687 0.8650 51.6512 0.2156 'International Tables Vol C 4.2.6.8 and 6.1.1.4'
H 0.0000 0.0000 0.4930 10.5109 0.3229 26.1257 0.1402 3.1424 0.0408 57.7998 0.0030 'International Tables Vol C 4.2.6.8 and 6.1.1.4'
Cl 0.1484 0.1585 11.4604 0.0104 7.1964 1.1662 6.2556 18.5194 1.6455 47.7784 -9.5574 'International Tables Vol C 4.2.6.8 and 6.1.1.4'
N 0.0061 0.0033 12.2126 0.0057 3.1322 9.8933 2.0125 28.9975 1.1663 0.5826 -11.5290 'International Tables Vol C 4.2.6.8 and 6.1.1.4'
O 0.0106 0.0060 3.0485 13.2771 2.2868 5.7011 1.5463 0.3239 0.8670 32.9089 0.2508 'International Tables Vol C 4.2.6.8 and 6.1.1.4'
P 0.1023 0.0942 6.4345 1.9067 4.1791 27.1570 1.7800 0.5260 1.4908 68.1645 1.1149 'International Tables Vol C 4.2.6.8 and 6.1.1.4'
Ru -1.2594 0.8363 19.2674 0.8085 12.9182 8.4347 4.8634 24.7997 1.5676 94.2928 5.3787 'International Tables Vol C 4.2.6.8 and 6.1.1.4'

loop_
_exptl_crystal_face_index_h
_exptl_crystal_face_index_k
_exptl_crystal_face_index_l
_exptl_crystal_face_perp_dist
-1 -1 -1 0.100
1 1 1 0.150
2 -1 -1 0.200
-2 1 1 0.200
-13 -1 16 0.145
4 1 -7 0.089
4 -4 3 0.166
-4 3 -1 0.179
-4 -2 3 0.143
-5 1 15 0.144

loop_
_geom_angle_atom_site_label_1
_geom_angle_atom_site_label_2
_geom_angle_atom_site_label_3
_geom_angle
_geom_angle_publ_flag
P1 Ru1 P2 71.76(3) yes
P1 Ru1 P3 175.41(3) yes
P2 Ru1 P3 109.34(3) yes
P1 Ru1 P4 107.86(3) yes
P2 Ru1 P4 177.89(3) yes
P3 Ru1 P4 70.87(3) yes
P1 Ru1 Cl1 81.31(3) yes
P2 Ru1 Cl1 79.81(3) yes
P3 Ru1 Cl1 103.25(3) yes
P4 Ru1 Cl1 102.21(3) yes
P1 Ru1 C1 90.80(9) yes
P2 Ru1 C1 92.46(9) yes
P3 Ru1 C1 84.71(9) yes
P4 Ru1 C1 85.47(9) yes
Cl1 Ru1 C1 170.33(9) yes
Ru1 P1 P2 54.24(2) yes
Ru1 P1 C101 121.50(11) yes
Ru1 P1 C120 94.84(11) yes
C101 P1 C120 107.42(15) yes
Ru1 P1 C1110 125.29(18) yes
C101 P1 C1110 101.8(2) yes
C120 P1 C1110 102.9(2) yes
Ru1 P1 C1111 119.4(4) yes
C101 P1 C1111 100.8(4) yes
C120 P1 C1111 112.7(4) yes
Ru1 P2 C120 94.71(11) yes
Ru1 P2 C201 121.48(11) yes
C120 P2 C201 108.80(16) yes
Ru1 P2 C211 121.82(11) yes
C120 P2 C211 106.94(16) yes
C201 P2 C211 101.71(15) yes
Ru1 P3 C301 124.72(11) yes
Ru1 P3 C311 124.14(10) yes
C301 P3 C311 101.16(14) yes
Ru1 P3 C340 92.84(10) yes
C301 P3 C340 103.63(14) yes
C311 P3 C340 106.59(14) yes
Ru1 P4 C340 93.49(10) yes
Ru1 P4 C401 124.97(11) yes
C340 P4 C401 104.08(15) yes
Ru1 P4 C411 123.43(10) yes
C340 P4 C411 106.89(14) yes
C401 P4 C411 100.73(15) yes
C4 O41 C42 118.8(3) yes
C7 O71 C72 120.6(5) yes
O142 N14 O141 122.3(5) yes
O142 N14 C14 116.9(5) yes
O141 N14 C14 120.8(5) yes
Ru1 C1 C2 177.2(3) yes
C1 C2 C3 175.8(4) yes
C2 C3 C4 122.0(3) yes
C2 C3 C8 120.4(3) yes
C4 C3 C8 117.6(3) yes
C3 C4 O41 115.5(3) yes
C3 C4 C5 120.0(3) yes
O41 C4 C5 124.5(3) yes
C4 C5 C6 121.7(4) yes
C4 C5 H51 119.2 no
C6 C5 H51 119.2 no
C5 C6 C7 119.1(3) yes
C5 C6 C9 121.5(4) yes
C7 C6 C9 119.2(4) yes
C6 C7 O71 116.8(4) yes
C6 C7 C8 119.9(4) yes
O71 C7 C8 123.3(5) yes
C3 C8 C7 121.6(4) yes
C3 C8 H81 119.2 no
C7 C8 H81 119.2 no
C6 C9 C10 178.1(5) yes
C9 C10 C11 178.3(6) yes
C10 C11 C12 121.9(4) yes
C10 C11 C16 119.4(5) yes
C12 C11 C16 118.7(4) yes
C11 C12 C13 121.0(5) yes
C11 C12 H121 119.5 no
C13 C12 H121 119.5 no
C12 C13 C14 118.4(5) yes
C12 C13 H131 120.8 no
C14 C13 H131 120.8 no
N14 C14 C13 118.2(4) yes
N14 C14 C15 118.7(4) yes
C13 C14 C15 123.1(4) yes
C14 C15 C16 118.7(4) yes
C14 C15 H151 120.7 no
C16 C15 H151 120.7 no
C11 C16 C15 120.0(4) yes
C11 C16 H161 120.0 no
C15 C16 H161 120.0 no
O41 C42 C43 107.4(3) yes
O41 C42 H421 110.0 no
C43 C42 H421 109.9 no
O41 C42 H422 110.0 no
C43 C42 H422 110.0 no
H421 C42 H422 109.5 no
C42 C43 H431 109.5 no
C42 C43 H432 109.5 no
H431 C43 H432 109.5 no
C42 C43 H433 109.4 no
H431 C43 H433 109.5 no
H432 C43 H433 109.5 no
O71 C72 C73 109.2(9) yes
O71 C72 H721 109.4 no
C73 C72 H721 109.2 no
O71 C72 H722 109.8 no
C73 C72 H722 109.8 no
H721 C72 H722 109.5 no
C72 C73 H731 109.6 no
C72 C73 H732 109.7 no
H731 C73 H732 109.5 no
C72 C73 H733 109.1 no
H731 C73 H733 109.5 no
H732 C73 H733 109.5 no
P1 C101 C102 119.6(3) yes
P1 C101 C106 121.8(3) yes
C102 C101 C106 118.5(3) yes
C101 C102 C103 121.5(4) yes
C101 C102 H1021 119.2 no
C103 C102 H1021 119.2 no
C102 C103 C104 119.3(4) yes
C102 C103 H1031 120.3 no
C104 C103 H1031 120.3 no
C103 C104 C105 119.6(4) yes
C103 C104 H1041 120.2 no
C105 C104 H1041 120.2 no
C104 C105 C106 120.7(4) yes
C104 C105 H1051 119.6 no
C106 C105 H1051 119.7 no
C105 C106 C101 120.4(4) yes
C105 C106 H1061 119.8 no
C101 C106 H1061 119.8 no
P1 C120 P2 95.11(15) yes
P1 C120 H1201 112.9 no
P2 C120 H1201 112.9 no
P1 C120 H1202 112.9 no
P2 C120 H1202 112.9 no
H1201 C120 H1202 109.5 no
P2 C201 C202 123.6(3) yes
P2 C201 C206 118.6(3) yes
C202 C201 C206 117.8(3) yes
C201 C202 C203 120.0(4) yes
C201 C202 H2021 120.0 no
C203 C202 H2021 120.0 no
C202 C203 C204 121.3(4) yes
C202 C203 H2031 119.4 no
C204 C203 H2031 119.3 no
C203 C204 C205 119.3(4) yes
C203 C204 H2041 120.3 no
C205 C204 H2041 120.4 no
C204 C205 C206 119.7(5) yes
C204 C205 H2051 120.2 no
C206 C205 H2051 120.1 no
C201 C206 C205 121.8(4) yes
C201 C206 H2061 119.1 no
C205 C206 H2061 119.1 no
P2 C211 C212 124.2(3) yes
P2 C211 C216 117.5(3) yes
C212 C211 C216 118.2(4) yes
C211 C212 C213 121.3(5) yes
C211 C212 H2121 119.3 no
C213 C212 H2121 119.3 no
C212 C213 C214 120.2(5) yes
C212 C213 H2131 119.9 no
C214 C213 H2131 119.9 no
C213 C214 C215 119.0(4) yes
C213 C214 H2141 120.5 no
C215 C214 H2141 120.5 no
C214 C215 C216 120.8(5) yes
C214 C215 H2151 119.6 no
C216 C215 H2151 119.6 no
C215 C216 C211 120.3(4) yes
C215 C216 H2161 119.8 no
C211 C216 H2161 119.8 no
P3 C301 C302 122.2(3) yes
P3 C301 C306 119.2(3) yes
C302 C301 C306 118.6(3) yes
C301 C302 C303 120.6(4) yes
C301 C302 H3021 119.7 no
C303 C302 H3021 119.7 no
C302 C303 C304 120.5(4) yes
C302 C303 H3031 119.7 no
C304 C303 H3031 119.7 no
C303 C304 C305 119.8(4) yes
C303 C304 H3041 120.1 no
C305 C304 H3041 120.1 no
C304 C305 C306 119.8(4) yes
C304 C305 H3051 120.1 no
C306 C305 H3051 120.1 no
C301 C306 C305 120.7(4) yes
C301 C306 H3061 119.7 no
C305 C306 H3061 119.7 no
P3 C311 C312 119.6(3) yes
P3 C311 C316 121.8(2) yes
C312 C311 C316 118.6(3) yes
C311 C312 C313 120.4(4) yes
C311 C312 H3121 119.8 no
C313 C312 H3121 119.8 no
C312 C313 C314 120.5(4) yes
C312 C313 H3131 119.8 no
C314 C313 H3131 119.8 no
C313 C314 C315 119.6(4) yes
C313 C314 H3141 120.2 no
C315 C314 H3141 120.2 no
C314 C315 C316 120.2(4) yes
C314 C315 H3151 119.9 no
C316 C315 H3151 119.9 no
C315 C316 C311 120.7(3) yes
C315 C316 H3161 119.7 no
C311 C316 H3161 119.7 no
P3 C340 P4 94.94(14) yes
P3 C340 H3401 113.0 no
P4 C340 H3401 113.0 no
P3 C340 H3402 113.0 no
P4 C340 H3402 113.0 no
H3401 C340 H3402 109.5 no
P4 C401 C402 122.3(3) yes
P4 C401 C406 118.6(3) yes
C402 C401 C406 119.1(3) yes
C401 C402 C403 120.6(4) yes
C401 C402 H4021 119.7 no
C403 C402 H4021 119.7 no
C402 C403 C404 120.1(4) yes
C402 C403 H4031 120.0 no
C404 C403 H4031 120.0 no
C403 C404 C405 120.2(4) yes
C403 C404 H4041 119.9 no
C405 C404 H4041 119.9 no
C404 C405 C406 119.8(5) yes
C404 C405 H4051 120.1 no
C406 C405 H4051 120.1 no
C401 C406 C405 120.2(4) yes
C401 C406 H4061 119.9 no
C405 C406 H4061 119.9 no
P4 C411 C412 120.1(3) yes
P4 C411 C416 121.2(2) yes
C412 C411 C416 118.7(3) yes
C411 C412 C413 121.1(4) yes
C411 C412 H4121 119.5 no
C413 C412 H4121 119.5 no
C412 C413 C414 119.9(4) yes
C412 C413 H4131 120.0 no
C414 C413 H4131 120.0 no
C413 C414 C415 120.4(4) yes
C413 C414 H4141 119.8 no
C415 C414 H4141 119.8 no
C414 C415 C416 120.1(4) yes
C414 C415 H4151 119.9 no
C416 C415 H4151 120.0 no
C411 C416 C415 119.8(3) yes
C411 C416 H4161 120.1 no
C415 C416 H4161 120.1 no
P1 C1110 C1120 119.4(5) yes
P1 C1110 C1160 122.5(4) yes
C1120 C1110 C1160 117.9(6) yes
P1 C1111 C1121 123.1(8) yes
P1 C1111 C1161 116.1(8) yes
C1121 C1111 C1161 120.3(9) yes
C1110 C1120 C1130 120.9(7) yes
C1110 C1120 H11201 119.6 no
C1130 C1120 H11201 119.6 no
C1111 C1121 C1131 120.2(11) yes
C1111 C1121 H11211 119.9 no
C1131 C1121 H11211 119.9 no
C1120 C1130 C1140 118.8(8) yes
C1120 C1130 H11301 120.6 no
C1140 C1130 H11301 120.6 no
C1121 C1131 C1141 121.5(11) yes
C1121 C1131 H11311 119.3 no
C1141 C1131 H11311 119.2 no
C1130 C1140 C1150 120.7(7) yes
C1130 C1140 H11401 119.6 no
C1150 C1140 H11401 119.7 no
C1131 C1141 C1151 118.7(10) yes
C1131 C1141 H11411 120.7 no
C1151 C1141 H11411 120.6 no
C1140 C1150 C1160 119.9(6) yes
C1140 C1150 H11501 120.1 no
C1160 C1150 H11501 120.1 no
C1160 C1150 H11501 119.7 no
C1141 C1151 C1161 118.4(10) yes
C1141 C1151 H11511 120.9 no
C1161 C1151 H11511 120.8 no
C1150 C1160 C1110 121.4(6) yes
C1150 C1160 H11601 119.3 no
C1110 C1160 H11601 119.3 no
C1151 C1161 C1111 119.2(9) yes
C1151 C1161 H11611 120.4 no
C1111 C1161 H11611 120.3 no

loop_
_geom_bond_atom_site_label_1
_geom_bond_atom_site_label_2
_geom_bond_distance
_geom_bond_publ_flag
Ru1 P1 2.3291(8) yes
Ru1 P2 2.3362(8) yes
Ru1 P3 2.3613(8) yes
Ru1 P4 2.3504(8) yes
Ru1 Cl1 2.5176(7) yes
Ru1 C1 1.988(3) yes
P1 C101 1.811(3) yes
P1 C120 1.855(3) yes
P1 C1110 1.846(6) yes
P1 C1111 1.807(10) yes
P2 C120 1.851(3) yes
P2 C201 1.822(3) yes
P2 C211 1.822(3) yes
P3 C301 1.831(3) yes
P3 C311 1.834(3) yes
P3 C340 1.859(3) yes
P4 C340 1.848(3) yes
P4 C401 1.829(3) yes
P4 C411 1.829(3) yes
O41 C4 1.353(4) yes
O41 C42 1.429(4) yes
O71 C7 1.359(6) yes
O71 C72 1.422(10) yes
O141 N14 1.175(6) yes
O142 N14 1.203(7) yes
N14 C14 1.472(5) yes
C1 C2 1.217(5) yes
C2 C3 1.421(4) yes
C3 C4 1.410(5) yes
C3 C8 1.410(5) yes
C4 C5 1.386(4) yes
C5 C6 1.400(6) yes
C5 H51 1.000 no
C6 C7 1.377(7) yes
C6 C9 1.423(5) yes
C7 C8 1.401(6) yes
C8 H81 1.000 no
C9 C10 1.189(6) yes
C10 C11 1.437(5) yes
C11 C12 1.395(7) yes
C11 C16 1.387(6) yes
C12 C13 1.361(6) yes
C12 H121 1.000 no
C13 C14 1.366(7) yes
C13 H131 1.000 no
C14 C15 1.351(7) yes
C15 C16 1.387(6) yes
C15 H151 1.000 no
C16 H161 1.000 no
C42 C43 1.491(6) yes
C42 H421 1.000 no
C42 H422 1.000 no
C43 H431 1.000 no
C43 H432 1.000 no
C43 H433 1.000 no
C72 C73 1.482(13) yes
C72 H721 1.000 no
C72 H722 1.000 no
C73 H731 1.000 no
C73 H732 1.000 no
C73 H733 1.000 no
C101 C102 1.384(5) yes
C101 C106 1.376(5) yes
C102 C103 1.370(5) yes
C102 H1021 1.000 no
C103 C104 1.399(6) yes
C103 H1031 1.000 no
C104 C105 1.356(7) yes
C104 H1041 1.000 no
C105 C106 1.391(6) yes
C105 H1051 1.000 no
C106 H1061 1.000 no
C120 H1201 1.000 no
C120 H1202 1.000 no
C201 C202 1.389(5) yes
C201 C206 1.379(6) yes
C202 C203 1.397(6) yes
C202 H2021 1.000 no
C203 C204 1.347(8) yes
C203 H2031 1.000 no
C204 C205 1.390(8) yes
C204 H2041 1.000 no
C205 C206 1.376(6) yes
C205 H2051 1.000 no
C206 H2061 1.000 no
C211 C212 1.386(5) yes
C211 C216 1.373(5) yes
C212 C213 1.379(6) yes
C212 H2121 1.000 no
C213 C214 1.367(8) yes
C213 H2131 1.000 no
C214 C215 1.378(9) yes
C214 H2141 1.000 no
C215 C216 1.387(6) yes
C215 H2151 1.000 no
C216 H2161 1.000 no
C301 C302 1.368(5) yes
C301 C306 1.396(5) yes
C302 C303 1.396(5) yes
C302 H3021 1.000 no
C303 C304 1.362(7) yes
C303 H3031 1.000 no
C304 C305 1.381(7) yes
C304 H3041 1.000 no
C305 C306 1.386(6) yes
C305 H3051 1.000 no
C306 H3061 1.000 no
C311 C312 1.394(4) yes
C311 C316 1.389(5) yes
C312 C313 1.391(6) yes
C312 H3121 1.000 no
C313 C314 1.383(7) yes
C313 H3131 1.000 no
C314 C315 1.378(6) yes
C314 H3141 1.000 no
C315 C316 1.396(5) yes
C315 H3151 1.000 no
C316 H3161 1.000 no
C340 H3401 1.000 no
C340 H3402 1.000 no
C401 C402 1.372(5) yes
C401 C406 1.402(5) yes
C402 C403 1.396(5) yes
C402 H4021 1.000 no
C403 C404 1.367(8) yes
C403 H4031 1.000 no
C404 C405 1.387(8) yes
C404 H4041 1.000 no
C405 C406 1.386(6) yes
C405 H4051 1.000 no
C406 H4061 1.000 no
C411 C412 1.385(5) yes
C411 C416 1.394(4) yes
C412 C413 1.387(5) yes
C412 H4121 1.000 no
C413 C414 1.352(7) yes
C413 H4131 1.000 no
C414 C415 1.388(7) yes
C414 H4141 1.000 no
C415 C416 1.388(5) yes
C415 H4151 1.000 no
C416 H4161 1.000 no
C1110 C1120 1.411(9) yes
C1110 C1160 1.372(8) yes
C1111 C1120 1.348(14) yes
C1111 C1121 1.356(14) yes
C1111 C1161 1.396(13) yes
C1120 C1130 1.397(10) yes
C1120 H11201 1.000 no
C1121 C1131 1.370(15) yes
C1121 H11211 1.000 no
C1130 C1140 1.381(10) yes
C1130 H11301 1.000 no
C1131 C1141 1.378(15) yes
C1131 H11311 1.000 no
C1140 C1150 1.375(9) yes
C1140 H11401 1.000 no
C1141 C1151 1.434(14) yes
C1141 H11411 1.000 no
C1150 C1160 1.386(8) yes
C1150 H11501 1.000 no
C1151 C1161 1.416(14) yes
C1151 H11511 1.000 no
C1160 H11601 1.000 no

loop_
_geom_hbond_atom_site_label_D
_geom_hbond_atom_site_label_H
_geom_hbond_atom_site_label_A
_geom_hbond_site_symmetry_A
_geom_hbond_angle_DHA
_geom_hbond_distance_DH
_geom_hbond_distance_HA
_geom_hbond_distance_DA
_geom_hbond_publ_flag
C73 H732 C1131 3_555 128 1.00 2.06 2.791(8) yes
C73 H732 C1141 3_555 165 1.00 2.19 3.167(8) yes
C203 H2031 O141 3_555 154 1.00 2.47 3.396(8) yes
C316 H3161 O41 . 155 1.00 2.37 3.306(8) yes
C415 H4151 O142 2_565 170 1.00 2.50 3.488(8) yes
C416 H4161 O41 . 157 1.00 2.43 3.368(8) yes
C1151 H11511 C13 4_565 143 1.00 2.59 3.438(8) yes
C1151 H11511 C14 4_565 168 1.00 2.58 3.559(8) yes
